data_8106563
loop_
_publ_author_name
'Zhang, Yu'
'Wang, Weizhou'

_publ_section_title
;
 Crystal structure of 2,9-dibromo-1,10-phenanthroline, C12H6Br2N2
;
_journal_issue 3
_journal_name_full 'Zeitschrift f\"ur Kristallographie - New Crystal Structures'
_journal_page_first 441
_journal_page_last 442
_journal_paper_doi 10.1515/ncrs-2016-0306
_journal_volume 232
_journal_year 2017
_chemical_absolute_configuration ad
_chemical_formula_moiety 'C12 H6 Br2 N2'
_chemical_formula_sum 'C12 H6 Br2 N2'
_chemical_formula_weight 338.01
_space_group_crystal_system orthorhombic
_space_group_IT_number 33
_space_group_name_Hall 'P 2c -2n'
_space_group_name_H-M_alt 'P n a 21'
_atom_sites_solution_hydrogens geom
_atom_sites_solution_primary direct
_atom_sites_solution_secondary difmap
_cell_angle_alpha 90.00
_cell_angle_beta 90.00
_cell_angle_gamma 90.00
_cell_formula_units_Z 4
_cell_length_a 19.6816(9)
_cell_length_b 4.6554(2)
_cell_length_c 11.8795(6)
_cell_measurement_reflns_used 1374
_cell_measurement_temperature 293(2)
_cell_measurement_theta_max 24.8410
_cell_measurement_theta_min 4.0640
_cell_volume 1088.47(9)
_computing_cell_refinement 'CrysAlisPro 1.171.38.41r (Rigaku OD, 2015)'
_computing_data_collection 'CrysAlisPro 1.171.38.41r (Rigaku OD, 2015)'
_computing_data_reduction 'CrysAlisPro 1.171.38.41r (Rigaku OD, 2015)'
_computing_molecular_graphics 'Olex2 (Dolomanov et al., 2009)'
_computing_publication_material 'Olex2 (Dolomanov et al., 2009)'
_computing_structure_refinement 'XL (Sheldrick, 2008)'
_computing_structure_solution 'ShelXT (Sheldrick, 2015)'
_diffrn_ambient_temperature 293.15
_diffrn_detector 'CCD plate'
_diffrn_detector_area_resol_mean 16.1169
_diffrn_detector_type EosS2
_diffrn_measured_fraction_theta_full 0.997
_diffrn_measured_fraction_theta_max 0.874
_diffrn_measurement_details
;
List of Runs (angles in degrees, time in seconds):

  # Type    Start    End  Width  t~exp~   \w     \q     \k     \f   Frames
--------------------------------------------------------------------------
  1  \w      2.00  84.00   1.00    7.83    --   16.93  77.00 -60.00   82
  2  \w     12.00  84.00   1.00    7.83    --   16.93  77.00  30.00   72
  3  \w     27.00  61.00   1.00    7.83    --   16.93  77.00-150.00   34
;
_diffrn_measurement_device 'four-circle diffractometer'
_diffrn_measurement_device_type 'SuperNova, Single source at offset, EosS2'
_diffrn_measurement_method '\w scans'
_diffrn_orient_matrix_type 'CrysAlisPro convention (1999,Acta A55,543-557)'
_diffrn_orient_matrix_UB_11 0.0284240000
_diffrn_orient_matrix_UB_12 0.0359397000
_diffrn_orient_matrix_UB_13 -0.0339018000
_diffrn_orient_matrix_UB_21 -0.0218155000
_diffrn_orient_matrix_UB_22 0.0704101000
_diffrn_orient_matrix_UB_23 -0.0387075000
_diffrn_orient_matrix_UB_31 0.0039271000
_diffrn_orient_matrix_UB_32 0.1302850000
_diffrn_orient_matrix_UB_33 0.0302428000
_diffrn_radiation_monochromator mirror
_diffrn_radiation_probe x-ray
_diffrn_radiation_type MoK\a
_diffrn_radiation_wavelength 0.71073
_diffrn_reflns_av_R_equivalents 0.0327
_diffrn_reflns_av_unetI/netI 0.0599
_diffrn_reflns_limit_h_max 21
_diffrn_reflns_limit_h_min -24
_diffrn_reflns_limit_k_max 3
_diffrn_reflns_limit_k_min -6
_diffrn_reflns_limit_l_max 13
_diffrn_reflns_limit_l_min -15
_diffrn_reflns_number 4121
_diffrn_reflns_theta_full 26.00
_diffrn_reflns_theta_max 29.35
_diffrn_reflns_theta_min 3.43
_diffrn_source 'micro-focus sealed X-ray tube'
_diffrn_source_type 'SuperNova (Mo) X-ray Source'
_exptl_absorpt_coefficient_mu 7.416
_exptl_absorpt_correction_T_max 1.00000
_exptl_absorpt_correction_T_min 0.23445
_exptl_absorpt_correction_type multi-scan
_exptl_absorpt_process_details
;
CrysAlisPro 1.171.38.41r (Rigaku Oxford Diffraction, 2015)
Empirical absorption correction using spherical harmonics,
 implemented in SCALE3 ABSPACK scaling algorithm.
;
_exptl_crystal_colour yellow
_exptl_crystal_density_diffrn 2.063
_exptl_crystal_density_method 'not measured'
_exptl_crystal_description block
_exptl_crystal_F_000 648
_exptl_crystal_size_max 0.28
_exptl_crystal_size_mid 0.23
_exptl_crystal_size_min 0.22
_refine_diff_density_max 0.630
_refine_diff_density_min -0.751
_refine_diff_density_rms 0.109
_refine_ls_abs_structure_details 'Flack H D (1983), Acta Cryst. A39, 876-881'
_refine_ls_abs_structure_Flack -0.02(2)
_refine_ls_extinction_method none
_refine_ls_goodness_of_fit_ref 0.800
_refine_ls_hydrogen_treatment constr
_refine_ls_matrix_type full
_refine_ls_number_parameters 145
_refine_ls_number_reflns 2228
_refine_ls_number_restraints 1
_refine_ls_restrained_S_all 0.800
_refine_ls_R_factor_all 0.0689
_refine_ls_R_factor_gt 0.0434
_refine_ls_shift/su_max 0.001
_refine_ls_shift/su_mean 0.000
_refine_ls_structure_factor_coef Fsqd
_refine_ls_weighting_details 'calc w=1/[\s^2^(Fo^2^)+(0.1000P)^2^+0.0000P] where P=(Fo^2^+2Fc^2^)/3'
_refine_ls_weighting_scheme calc
_refine_ls_wR_factor_gt 0.1072
_refine_ls_wR_factor_ref 0.1323
_reflns_number_gt 1678
_reflns_number_total 2228
_reflns_threshold_expression >2sigma(I)
_cod_data_source_file suppl_ncrs-2016-0306_suppl.cif
_cod_data_source_block wwz4
_cod_database_code 8106563
_reflns_odcompleteness_completeness 99.48
_reflns_odcompleteness_iscentric 1
_reflns_odcompleteness_theta 26.32
_olex2_refinement_description
;
1. Fixed Uiso
 At 1.2 times of:
  All C(H) groups
2.a Aromatic/amide H refined with riding coordinates:
 C2(H2), C3(H3), C5(H5), C6(H6), C8(H8), C9(H9)
;
_olex2_date_sample_data_collection 2016-05-26
_olex2_submission_special_instructions 'No special instructions were received'
_oxdiff_exptl_absorpt_empirical_details
;
Empirical correction (ABSPACK) includes:
- Absorption correction using spherical harmonics
- Frame scaling
;
_oxdiff_exptl_absorpt_empirical_full_max 2.713
_oxdiff_exptl_absorpt_empirical_full_min 0.585

loop_
_space_group_symop_id
_space_group_symop_operation_xyz
1 'x, y, z'
2 '-x, -y, z+1/2'
3 'x+1/2, -y+1/2, z'
4 '-x+1/2, y+1/2, z+1/2'

loop_
_atom_site_label
_atom_site_type_symbol
_atom_site_fract_x
_atom_site_fract_y
_atom_site_fract_z
_atom_site_U_iso_or_equiv
_atom_site_adp_type
_atom_site_occupancy
_atom_site_calc_flag
_atom_site_disorder_assembly
_atom_site_disorder_group
_atom_site_refinement_flags_posn
Br1 Br -0.85903(4) -0.90747(17) -0.52569(9) 0.0499(3) Uani 1 d . . .
Br2 Br -0.52602(4) -0.55951(16) -0.73479(7) 0.0455(2) Uani 1 d . . .
N1 N -0.7464(3) -0.5700(13) -0.4877(6) 0.0333(14) Uani 1 d . . .
N2 N -0.6191(3) -0.4343(14) -0.5682(6) 0.0337(14) Uani 1 d . . .
C1 C -0.8035(4) -0.6449(16) -0.4423(7) 0.0362(17) Uani 1 d . . .
C2 C -0.8290(4) -0.5494(18) -0.3380(9) 0.046(2) Uani 1 d . . .
H2 H -0.8695 -0.6209 -0.3088 0.055 Uiso 1 calc . . R
C3 C -0.7920(5) -0.348(2) -0.2818(8) 0.046(2) Uani 1 d . . .
H3 H -0.8073 -0.2746 -0.2135 0.056 Uiso 1 calc . . R
C4 C -0.7302(4) -0.2539(16) -0.3288(7) 0.0367(17) Uani 1 d . . .
C5 C -0.6892(4) -0.0370(19) -0.2734(8) 0.043(2) Uani 1 d . . .
H5 H -0.7047 0.0467 -0.2070 0.052 Uiso 1 calc . . R
C6 C -0.6286(5) 0.0452(18) -0.3173(9) 0.042(2) Uani 1 d . . .
H6 H -0.6035 0.1894 -0.2825 0.051 Uiso 1 calc . . R
C7 C -0.6033(4) -0.0897(14) -0.4170(7) 0.0337(17) Uani 1 d . . .
C8 C -0.5387(4) -0.0220(19) -0.4608(9) 0.044(2) Uani 1 d . . .
H8 H -0.5121 0.1177 -0.4263 0.053 Uiso 1 calc . . R
C9 C -0.5152(4) -0.1640(18) -0.5549(7) 0.042(2) Uani 1 d . . .
H9 H -0.4725 -0.1261 -0.5848 0.051 Uiso 1 calc . . R
C10 C -0.5583(4) -0.3663(16) -0.6029(6) 0.0328(17) Uani 1 d . . .
C11 C -0.6420(4) -0.3019(16) -0.4727(6) 0.0326(17) Uani 1 d . . .
C12 C -0.7078(4) -0.3764(15) -0.4305(7) 0.0323(17) Uani 1 d . . .

loop_
_atom_site_aniso_label
_atom_site_aniso_U_11
_atom_site_aniso_U_22
_atom_site_aniso_U_33
_atom_site_aniso_U_23
_atom_site_aniso_U_13
_atom_site_aniso_U_12
Br1 0.0373(4) 0.0570(5) 0.0553(6) 0.0058(5) -0.0038(4) -0.0153(4)
Br2 0.0350(4) 0.0545(5) 0.0471(5) 0.0053(5) 0.0109(4) 0.0027(3)
N1 0.025(3) 0.040(3) 0.035(4) 0.009(3) -0.001(2) 0.002(3)
N2 0.023(3) 0.045(4) 0.033(3) 0.006(3) -0.002(2) -0.004(3)
C1 0.024(4) 0.045(4) 0.040(4) 0.007(4) -0.001(3) -0.004(3)
C2 0.035(5) 0.048(5) 0.054(6) 0.017(4) 0.016(4) -0.002(4)
C3 0.039(5) 0.056(5) 0.043(5) 0.003(4) 0.002(4) 0.002(4)
C4 0.039(4) 0.043(4) 0.029(4) -0.002(4) -0.004(3) 0.004(4)
C5 0.040(5) 0.050(5) 0.039(5) 0.003(4) -0.003(4) 0.004(4)
C6 0.047(5) 0.043(4) 0.037(5) -0.004(4) -0.014(4) 0.000(4)
C7 0.023(4) 0.035(4) 0.043(5) 0.006(3) -0.009(3) -0.001(3)
C8 0.037(5) 0.047(4) 0.049(6) 0.005(4) -0.015(4) -0.010(4)
C9 0.027(4) 0.051(4) 0.048(5) 0.010(4) -0.005(3) -0.011(3)
C10 0.025(4) 0.040(4) 0.033(4) 0.007(3) 0.002(3) 0.001(3)
C11 0.031(4) 0.036(4) 0.031(4) 0.003(3) -0.004(3) -0.004(3)
C12 0.033(4) 0.032(3) 0.032(4) 0.008(3) -0.006(3) 0.000(3)

loop_
_atom_type_symbol
_atom_type_description
_atom_type_scat_dispersion_real
_atom_type_scat_dispersion_imag
_atom_type_scat_source
C C 0.0033 0.0016 'International Tables Vol C Tables 4.2.6.8 and 6.1.1.4'
H H 0.0000 0.0000 'International Tables Vol C Tables 4.2.6.8 and 6.1.1.4'
Br Br -0.2901 2.4595 'International Tables Vol C Tables 4.2.6.8 and 6.1.1.4'
N N 0.0061 0.0033 'International Tables Vol C Tables 4.2.6.8 and 6.1.1.4'

loop_
_geom_angle_atom_site_label_1
_geom_angle_atom_site_label_2
_geom_angle_atom_site_label_3
_geom_angle
_geom_angle_site_symmetry_1
_geom_angle_site_symmetry_3
C1 N1 C12 117.1(7) . .
C10 N2 C11 117.1(7) . .
N1 C1 Br1 116.8(6) . .
N1 C1 C2 126.2(8) . .
C2 C1 Br1 116.9(6) . .
C1 C2 H2 121.4 . .
C3 C2 C1 117.3(8) . .
C3 C2 H2 121.4 . .
C2 C3 H3 120.6 . .
C2 C3 C4 118.8(8) . .
C4 C3 H3 120.6 . .
C3 C4 C5 121.1(8) . .
C12 C4 C3 119.0(7) . .
C12 C4 C5 119.9(7) . .
C4 C5 H5 119.7 . .
C6 C5 C4 120.7(8) . .
C6 C5 H5 119.7 . .
C5 C6 H6 120.0 . .
C5 C6 C7 120.0(8) . .
C7 C6 H6 120.0 . .
C8 C7 C6 121.4(8) . .
C8 C7 C11 118.0(8) . .
C11 C7 C6 120.5(7) . .
C7 C8 H8 120.2 . .
C9 C8 C7 119.6(8) . .
C9 C8 H8 120.2 . .
C8 C9 H9 121.5 . .
C8 C9 C10 117.0(8) . .
C10 C9 H9 121.5 . .
N2 C10 Br2 116.7(6) . .
N2 C10 C9 126.4(8) . .
C9 C10 Br2 116.9(6) . .
N2 C11 C7 121.8(7) . .
N2 C11 C12 118.7(7) . .
C7 C11 C12 119.5(7) . .
N1 C12 C4 121.5(7) . .
N1 C12 C11 119.4(7) . .
C4 C12 C11 119.1(7) . .

loop_
_geom_bond_atom_site_label_1
_geom_bond_atom_site_label_2
_geom_bond_distance
_geom_bond_site_symmetry_2
Br1 C1 1.915(8) .
Br2 C10 1.915(8) .
N1 C1 1.295(10) .
N1 C12 1.362(10) .
N2 C10 1.306(10) .
N2 C11 1.367(10) .
C1 C2 1.409(13) .
C2 H2 0.9300 .
C2 C3 1.361(14) .
C3 H3 0.9300 .
C3 C4 1.410(12) .
C4 C5 1.450(12) .
C4 C12 1.407(11) .
C5 H5 0.9300 .
C5 C6 1.358(12) .
C6 H6 0.9300 .
C6 C7 1.430(13) .
C7 C8 1.409(12) .
C7 C11 1.412(11) .
C8 H8 0.9300 .
C8 C9 1.379(14) .
C9 H9 0.9300 .
C9 C10 1.390(11) .
C11 C12 1.431(11) .

loop_
_geom_torsion_atom_site_label_1
_geom_torsion_atom_site_label_2
_geom_torsion_atom_site_label_3
_geom_torsion_atom_site_label_4
_geom_torsion
_geom_torsion_site_symmetry_1
_geom_torsion_site_symmetry_2
_geom_torsion_site_symmetry_3
_geom_torsion_site_symmetry_4
Br1 C1 C2 C3 -175.7(7) . . . .
N1 C1 C2 C3 3.6(13) . . . .
N2 C11 C12 N1 -1.9(10) . . . .
N2 C11 C12 C4 176.4(7) . . . .
C1 N1 C12 C4 -2.6(10) . . . .
C1 N1 C12 C11 175.5(7) . . . .
C1 C2 C3 C4 -1.7(13) . . . .
C2 C3 C4 C5 179.1(8) . . . .
C2 C3 C4 C12 -1.8(12) . . . .
C3 C4 C5 C6 177.7(8) . . . .
C3 C4 C12 N1 4.2(11) . . . .
C3 C4 C12 C11 -174.0(7) . . . .
C4 C5 C6 C7 -2.3(13) . . . .
C5 C4 C12 N1 -176.7(7) . . . .
C5 C4 C12 C11 5.2(11) . . . .
C5 C6 C7 C8 -176.0(8) . . . .
C5 C6 C7 C11 2.2(12) . . . .
C6 C7 C8 C9 177.8(7) . . . .
C6 C7 C11 N2 180.0(7) . . . .
C6 C7 C11 C12 1.6(11) . . . .
C7 C8 C9 C10 1.1(12) . . . .
C7 C11 C12 N1 176.6(6) . . . .
C7 C11 C12 C4 -5.2(11) . . . .
C8 C7 C11 N2 -1.8(11) . . . .
C8 C7 C11 C12 179.9(7) . . . .
C8 C9 C10 Br2 179.2(6) . . . .
C8 C9 C10 N2 0.4(12) . . . .
C10 N2 C11 C7 3.2(10) . . . .
C10 N2 C11 C12 -178.4(7) . . . .
C11 N2 C10 Br2 178.6(5) . . . .
C11 N2 C10 C9 -2.6(12) . . . .
C11 C7 C8 C9 -0.5(11) . . . .
C12 N1 C1 Br1 178.0(5) . . . .
C12 N1 C1 C2 -1.3(12) . . . .
C12 C4 C5 C6 -1.4(12) . . . .
